data_2208617
loop_
_publ_author_name
'Meijboom, Reinout'
'Muller, Alfred'
'Roodt, Andreas'

_publ_section_title
;
 Di-\m~2~-chloro-bis[(benzyldiphenylphosphine)chloropalladium(II)]
;
_journal_coeditor_code HG2025
_journal_issue 4
_journal_name_full 'Acta Crystallographica Section E'
_journal_page_first m897
_journal_page_last m899
_journal_paper_doi 10.1107/S1600536806010580
_journal_volume 62
_journal_year 2006
_chemical_formula_iupac '[Pd Cl2 (C19 H17 P)]2'
_chemical_formula_moiety 'C38 H34 Cl4 P2 Pd2'
_chemical_formula_sum 'C38 H34 Cl4 P2 Pd2'
_chemical_formula_weight 907.19
_space_group_IT_number 2
_symmetry_cell_setting triclinic
_symmetry_space_group_name_Hall '-P 1'
_symmetry_space_group_name_H-M 'P -1'
_audit_creation_method 'WinGX routine CIF_UPDATE'
_cell_angle_alpha 99.347(2)
_cell_angle_beta 96.505(2)
_cell_angle_gamma 113.1430(10)
_cell_formula_units_Z 1
_cell_length_a 9.2060(2)
_cell_length_b 10.2804(2)
_cell_length_c 10.8020(4)
_cell_measurement_reflns_used 6089
_cell_measurement_temperature 100(2)
_cell_measurement_theta_max 28.29
_cell_measurement_theta_min 2.45
_cell_volume 909.72(4)
_computing_cell_refinement 'Saint-Plus (Bruker, 2004)'
_computing_data_collection 'APEX2 (Bruker, 2005)'
_computing_data_reduction 'SAINT-Plus and XPREP (Bruker 2004)'
_computing_molecular_graphics 'DIAMOND (Brandenburg & Putz, 2005)'
_computing_publication_material 'WinGX (Farrugia, 1999)'
_computing_structure_refinement 'SHELXL97 (Sheldrick, 1997)'
_computing_structure_solution 'SIR97 (Altomare <i>et al.</i>,  1999)'
_diffrn_ambient_temperature 100(2)
_diffrn_detector_area_resol_mean 512
_diffrn_measured_fraction_theta_full 0.996
_diffrn_measured_fraction_theta_max 0.996
_diffrn_measurement_device_type
;
Bruker X8 APEXII
;
_diffrn_measurement_method '\w and \f'
_diffrn_radiation_monochromator graphite
_diffrn_radiation_source 'fine-focus sealed tube'
_diffrn_radiation_type MoK\a
_diffrn_radiation_wavelength 0.71073
_diffrn_reflns_av_R_equivalents 0.032
_diffrn_reflns_limit_h_max 12
_diffrn_reflns_limit_h_min -11
_diffrn_reflns_limit_k_max 13
_diffrn_reflns_limit_k_min -13
_diffrn_reflns_limit_l_max 14
_diffrn_reflns_limit_l_min -14
_diffrn_reflns_number 15329
_diffrn_reflns_theta_full 28.33
_diffrn_reflns_theta_max 28.33
_diffrn_reflns_theta_min 2.21
_diffrn_standards_decay_% 0
_diffrn_standards_interval_count 0
_diffrn_standards_interval_time 0
_diffrn_standards_number 0
_exptl_absorpt_coefficient_mu 1.397
_exptl_absorpt_correction_T_max 0.9334
_exptl_absorpt_correction_T_min 0.8178
_exptl_absorpt_correction_type multi-scan
_exptl_absorpt_process_details
;
(SADABS; Bruker, 1998)
;
_exptl_crystal_colour red
_exptl_crystal_density_diffrn 1.656
_exptl_crystal_density_method 'not measured'
_exptl_crystal_description block
_exptl_crystal_F_000 452
_exptl_crystal_size_max 0.15
_exptl_crystal_size_mid 0.08
_exptl_crystal_size_min 0.05
_refine_diff_density_max 0.45
_refine_diff_density_min -0.552
_refine_ls_extinction_method none
_refine_ls_goodness_of_fit_ref 1.06
_refine_ls_hydrogen_treatment constr
_refine_ls_matrix_type full
_refine_ls_number_parameters 208
_refine_ls_number_reflns 4530
_refine_ls_number_restraints 0
_refine_ls_restrained_S_all 1.06
_refine_ls_R_factor_gt 0.0254
_refine_ls_shift/su_max 0.001
_refine_ls_structure_factor_coef Fsqd
_refine_ls_weighting_details 'calc w=1/[\s^2^(Fo^2^)+(0.0292P)^2^+0.2322P] where P=(Fo^2^+2Fc^2^)/3'
_refine_ls_weighting_scheme calc
_refine_ls_wR_factor_ref 0.064
_reflns_number_gt 3853
_reflns_number_total 4530
_reflns_threshold_expression I>2\s(I)
_cod_data_source_file hg2025.cif
_cod_data_source_block I
_cod_database_code 2208617
_cod_database_fobs_code 2208617

loop_
_symmetry_equiv_pos_as_xyz
'x, y, z'
'-x, -y, -z'

loop_
_atom_site_type_symbol
_atom_site_label
_atom_site_fract_x
_atom_site_fract_y
_atom_site_fract_z
_atom_site_U_iso_or_equiv
_atom_site_adp_type
_atom_site_calc_flag
_atom_site_refinement_flags
_atom_site_occupancy
Pd Pd 0.84148(2) 0.328676(17) 0.951948(14) 0.01312(6) Uani d . 1
P P 0.71935(7) 0.15169(6) 0.77710(5) 0.01475(12) Uani d . 1
Cl Cl1 1.01892(7) 0.48850(5) 0.85316(5) 0.01782(11) Uani d . 1
Cl Cl2 0.67930(7) 0.17734(6) 1.05986(5) 0.02234(13) Uani d . 1
C C1 0.4991(3) 0.0784(2) 0.7454(2) 0.0193(5) Uani d . 1
H H1A 0.4566 0.0049 0.6634 0.023 Uiso calc R 1
H H1B 0.4591 0.0282 0.8136 0.023 Uiso calc R 1
C C11 0.4325(3) 0.1899(2) 0.7384(2) 0.0202(5) Uani d . 1
C C12 0.3877(3) 0.2176(3) 0.6210(2) 0.0250(5) Uani d . 1
H H12 0.3999 0.1657 0.5446 0.03 Uiso calc R 1
C C13 0.3259(3) 0.3192(3) 0.6144(2) 0.0320(6) Uani d . 1
H H13 0.2965 0.3372 0.5339 0.038 Uiso calc R 1
C C14 0.3066(4) 0.3948(3) 0.7241(3) 0.0368(7) Uani d . 1
H H14 0.264 0.4648 0.7194 0.044 Uiso calc R 1
C C15 0.3495(3) 0.3682(3) 0.8411(2) 0.0335(6) Uani d . 1
H H15 0.3356 0.4196 0.9168 0.04 Uiso calc R 1
C C16 0.4127(3) 0.2670(3) 0.8486(2) 0.0259(5) Uani d . 1
H H16 0.4426 0.2501 0.9295 0.031 Uiso calc R 1
C C21 0.7808(3) 0.2041(2) 0.63209(19) 0.0178(5) Uani d . 1
C C22 0.7589(3) 0.3207(3) 0.5962(2) 0.0256(5) Uani d . 1
H H22 0.7153 0.3736 0.6487 0.031 Uiso calc R 1
C C23 0.8009(3) 0.3591(3) 0.4836(2) 0.0318(6) Uani d . 1
H H23 0.7845 0.4375 0.4585 0.038 Uiso calc R 1
C C24 0.8669(3) 0.2830(3) 0.4074(2) 0.0330(6) Uani d . 1
H H24 0.8948 0.3089 0.33 0.04 Uiso calc R 1
C C25 0.8915(3) 0.1707(3) 0.4440(2) 0.0315(6) Uani d . 1
H H25 0.9381 0.1199 0.3925 0.038 Uiso calc R 1
C C26 0.8488(3) 0.1303(3) 0.5561(2) 0.0236(5) Uani d . 1
H H26 0.8662 0.0521 0.5806 0.028 Uiso calc R 1
C C31 0.7707(3) 0.0017(2) 0.79246(19) 0.0190(5) Uani d . 1
C C32 0.9330(3) 0.0320(3) 0.8290(2) 0.0259(5) Uani d . 1
H H32 1.0123 0.1291 0.844 0.031 Uiso calc R 1
C C33 0.9791(4) -0.0782(3) 0.8437(2) 0.0342(7) Uani d . 1
H H33 1.0899 -0.057 0.868 0.041 Uiso calc R 1
C C34 0.8643(4) -0.2185(3) 0.8229(2) 0.0407(8) Uani d . 1
H H34 0.8962 -0.2941 0.8335 0.049 Uiso calc R 1
C C35 0.7035(4) -0.2503(3) 0.7869(3) 0.0415(8) Uani d . 1
H H35 0.6253 -0.3477 0.7727 0.05 Uiso calc R 1
C C36 0.6549(3) -0.1409(3) 0.7710(2) 0.0299(6) Uani d . 1
H H36 0.5439 -0.1631 0.7459 0.036 Uiso calc R 1

loop_
_atom_site_aniso_label
_atom_site_aniso_U_11
_atom_site_aniso_U_22
_atom_site_aniso_U_33
_atom_site_aniso_U_12
_atom_site_aniso_U_13
_atom_site_aniso_U_23
Pd 0.01295(10) 0.01352(9) 0.01400(8) 0.00498(7) 0.00497(6) 0.00595(6)
P 0.0144(3) 0.0150(3) 0.0153(2) 0.0052(2) 0.0039(2) 0.0066(2)
Cl1 0.0206(3) 0.0150(2) 0.0161(2) 0.0039(2) 0.0083(2) 0.00478(18)
Cl2 0.0191(3) 0.0245(3) 0.0194(2) 0.0020(2) 0.0056(2) 0.0114(2)
C1 0.0148(12) 0.0186(11) 0.0221(10) 0.0036(9) 0.0025(9) 0.0076(9)
C11 0.0127(12) 0.0225(12) 0.0247(11) 0.0051(9) 0.0037(9) 0.0092(9)
C12 0.0214(13) 0.0311(13) 0.0230(11) 0.0116(11) 0.0030(10) 0.0072(10)
C13 0.0299(15) 0.0493(17) 0.0295(12) 0.0253(13) 0.0062(11) 0.0202(12)
C14 0.0376(17) 0.0516(18) 0.0450(15) 0.0345(15) 0.0193(13) 0.0260(14)
C15 0.0360(17) 0.0468(17) 0.0334(13) 0.0294(14) 0.0170(12) 0.0132(12)
C16 0.0238(14) 0.0366(14) 0.0231(11) 0.0158(12) 0.0071(10) 0.0123(10)
C21 0.0146(12) 0.0190(11) 0.0146(9) 0.0016(9) -0.0005(8) 0.0068(8)
C22 0.0225(14) 0.0261(13) 0.0252(11) 0.0057(11) 0.0014(10) 0.0122(10)
C23 0.0314(16) 0.0305(14) 0.0276(12) 0.0036(12) -0.0001(11) 0.0195(11)
C24 0.0298(15) 0.0371(15) 0.0176(11) -0.0024(12) 0.0022(10) 0.0115(10)
C25 0.0308(15) 0.0373(15) 0.0183(11) 0.0047(12) 0.0079(10) 0.0073(10)
C26 0.0214(13) 0.0264(12) 0.0168(10) 0.0035(10) 0.0025(9) 0.0058(9)
C31 0.0290(14) 0.0216(11) 0.0133(9) 0.0153(10) 0.0077(9) 0.0079(8)
C32 0.0331(15) 0.0321(14) 0.0163(10) 0.0193(12) 0.0018(10) 0.0029(9)
C33 0.0490(19) 0.0528(18) 0.0190(11) 0.0405(16) 0.0060(11) 0.0073(11)
C34 0.074(2) 0.0459(18) 0.0335(14) 0.0490(18) 0.0252(15) 0.0207(13)
C35 0.062(2) 0.0267(14) 0.0523(17) 0.0265(15) 0.0310(16) 0.0193(13)
C36 0.0338(16) 0.0259(13) 0.0383(14) 0.0160(12) 0.0178(12) 0.0133(11)

loop_
_atom_type_symbol
_atom_type_description
_atom_type_scat_dispersion_real
_atom_type_scat_dispersion_imag
_atom_type_scat_source
C C 0.0033 0.0016 'International Tables Vol C Tables 4.2.6.8 and 6.1.1.4'
H H 0 0 'International Tables Vol C Tables 4.2.6.8 and 6.1.1.4'
P P 0.1023 0.0942 'International Tables Vol C Tables 4.2.6.8 and 6.1.1.4'
Cl Cl 0.1484 0.1585 'International Tables Vol C Tables 4.2.6.8 and 6.1.1.4'
Pd Pd -0.9988 1.0072 'International Tables Vol C Tables 4.2.6.8 and 6.1.1.4'

loop_
_geom_angle_atom_site_label_1
_geom_angle_atom_site_label_2
_geom_angle_atom_site_label_3
_geom_angle_site_symmetry_3
_geom_angle
_geom_angle_publ_flag
P Pd Cl2 . 87.18(2) y
P Pd Cl1 . 95.735(19) y
Cl2 Pd Cl1 . 176.50(2) y
P Pd Cl1 2_767 176.47(2) y
Cl2 Pd Cl1 2_767 91.437(19) y
Cl1 Pd Cl1 2_767 85.544(18) y
C31 P C21 . 106.16(10) ?
C31 P C1 . 106.71(11) ?
C21 P C1 . 106.02(10) ?
C31 P Pd . 109.12(7) ?
C21 P Pd . 113.50(7) ?
C1 P Pd . 114.78(7) ?
Pd Cl1 Pd 2_767 94.457(18) y
C11 C1 P . 114.65(15) ?
C11 C1 H1A . 108.6 ?
P C1 H1A . 108.6 ?
C11 C1 H1B . 108.6 ?
P C1 H1B . 108.6 ?
H1A C1 H1B . 107.6 ?
C16 C11 C12 . 118.3(2) ?
C16 C11 C1 . 120.8(2) ?
C12 C11 C1 . 120.8(2) ?
C13 C12 C11 . 120.9(2) ?
C13 C12 H12 . 119.6 ?
C11 C12 H12 . 119.6 ?
C14 C13 C12 . 120.3(2) ?
C14 C13 H13 . 119.8 ?
C12 C13 H13 . 119.8 ?
C13 C14 C15 . 119.6(2) ?
C13 C14 H14 . 120.2 ?
C15 C14 H14 . 120.2 ?
C14 C15 C16 . 120.5(2) ?
C14 C15 H15 . 119.8 ?
C16 C15 H15 . 119.8 ?
C15 C16 C11 . 120.4(2) ?
C15 C16 H16 . 119.8 ?
C11 C16 H16 . 119.8 ?
C26 C21 C22 . 119.3(2) ?
C26 C21 P . 121.30(17) ?
C22 C21 P . 119.36(17) ?
C23 C22 C21 . 119.9(2) ?
C23 C22 H22 . 120 ?
C21 C22 H22 . 120 ?
C22 C23 C24 . 120.1(2) ?
C22 C23 H23 . 119.9 ?
C24 C23 H23 . 119.9 ?
C25 C24 C23 . 119.9(2) ?
C25 C24 H24 . 120 ?
C23 C24 H24 . 120 ?
C24 C25 C26 . 120.6(2) ?
C24 C25 H25 . 119.7 ?
C26 C25 H25 . 119.7 ?
C21 C26 C25 . 120.1(2) ?
C21 C26 H26 . 120 ?
C25 C26 H26 . 120 ?
C32 C31 C36 . 119.5(2) ?
C32 C31 P . 117.91(18) ?
C36 C31 P . 122.58(19) ?
C33 C32 C31 . 120.4(3) ?
C33 C32 H32 . 119.8 ?
C31 C32 H32 . 119.8 ?
C34 C33 C32 . 119.9(3) ?
C34 C33 H33 . 120.1 ?
C32 C33 H33 . 120.1 ?
C33 C34 C35 . 120.5(3) ?
C33 C34 H34 . 119.8 ?
C35 C34 H34 . 119.8 ?
C34 C35 C36 . 120.5(3) ?
C34 C35 H35 . 119.8 ?
C36 C35 H35 . 119.8 ?
C35 C36 C31 . 119.3(3) ?
C35 C36 H36 . 120.4 ?
C31 C36 H36 . 120.4 ?

loop_
_geom_bond_atom_site_label_1
_geom_bond_atom_site_label_2
_geom_bond_site_symmetry_2
_geom_bond_distance
_geom_bond_publ_flag
Pd P . 2.2218(6) y
Pd Cl2 . 2.2729(5) y
Pd Cl1 . 2.3155(5) y
Pd Cl1 2_767 2.4123(5) y
P C31 . 1.808(2) ?
P C21 . 1.816(2) ?
P C1 . 1.832(2) ?
Cl1 Pd 2_767 2.4123(5) ?
C1 C11 . 1.505(3) ?
C1 H1A . 0.99 ?
C1 H1B . 0.99 ?
C11 C16 . 1.391(3) ?
C11 C12 . 1.397(3) ?
C12 C13 . 1.379(4) ?
C12 H12 . 0.95 ?
C13 C14 . 1.377(4) ?
C13 H13 . 0.95 ?
C14 C15 . 1.383(4) ?
C14 H14 . 0.95 ?
C15 C16 . 1.385(3) ?
C15 H15 . 0.95 ?
C16 H16 . 0.95 ?
C21 C26 . 1.389(3) ?
C21 C22 . 1.397(3) ?
C22 C23 . 1.388(3) ?
C22 H22 . 0.95 ?
C23 C24 . 1.392(4) ?
C23 H23 . 0.95 ?
C24 C25 . 1.369(4) ?
C24 H24 . 0.95 ?
C25 C26 . 1.391(3) ?
C25 H25 . 0.95 ?
C26 H26 . 0.95 ?
C31 C32 . 1.394(3) ?
C31 C36 . 1.395(3) ?
C32 C33 . 1.382(3) ?
C32 H32 . 0.95 ?
C33 C34 . 1.375(4) ?
C33 H33 . 0.95 ?
C34 C35 . 1.378(5) ?
C34 H34 . 0.95 ?
C35 C36 . 1.392(4) ?
C35 H35 . 0.95 ?
C36 H36 . 0.95 ?

loop_
_geom_hbond_atom_site_label_D
_geom_hbond_atom_site_label_H
_geom_hbond_atom_site_label_A
_geom_hbond_site_symmetry_A
_geom_hbond_distance_DH
_geom_hbond_distance_HA
_geom_hbond_distance_DA
_geom_hbond_angle_DHA
C1 H1B Cl2 2_657 0.99 2.68 3.636(2) 162.8

loop_
_geom_torsion_atom_site_label_1
_geom_torsion_atom_site_label_2
_geom_torsion_atom_site_label_3
_geom_torsion_atom_site_label_4
_geom_torsion_site_symmetry_1
_geom_torsion_site_symmetry_4
_geom_torsion
_geom_torsion_publ_flag
Cl2 Pd P C31 . . -67.18(8) ?
Cl1 Pd P C31 . . 110.86(8) ?
Cl2 Pd P C21 . . 174.66(9) y
Cl1 Pd P C21 . . -7.30(9) y
Cl2 Pd P C1 . . 52.50(8) y
Cl1 Pd P C1 . . -129.45(8) y
P Pd Cl1 Pd . 2_767 -176.69(2) y
Cl1 Pd Cl1 Pd 2_767 2_767 0 ?
C31 P C1 C11 . . 176.03(15) ?
C21 P C1 C11 . . -71.10(17) ?
Pd P C1 C11 . . 55.02(17) ?
P C1 C11 C16 . . -85.8(2) ?
P C1 C11 C12 . . 94.9(2) ?
C16 C11 C12 C13 . . 0.3(4) ?
C1 C11 C12 C13 . . 179.6(2) ?
C11 C12 C13 C14 . . -0.4(4) ?
C12 C13 C14 C15 . . 0.0(5) ?
C13 C14 C15 C16 . . 0.5(5) ?
C14 C15 C16 C11 . . -0.5(4) ?
C12 C11 C16 C15 . . 0.2(4) ?
C1 C11 C16 C15 . . -179.2(2) ?
C31 P C21 C26 . . 1.4(2) ?
C1 P C21 C26 . . -111.85(19) ?
Pd P C21 C26 . . 121.25(17) ?
C31 P C21 C22 . . -178.75(18) ?
C1 P C21 C22 . . 68.0(2) ?
Pd P C21 C22 . . -58.9(2) ?
C26 C21 C22 C23 . . 1.8(3) ?
P C21 C22 C23 . . -178.09(19) ?
C21 C22 C23 C24 . . -0.9(4) ?
C22 C23 C24 C25 . . -0.5(4) ?
C23 C24 C25 C26 . . 1.0(4) ?
C22 C21 C26 C25 . . -1.3(3) ?
P C21 C26 C25 . . 178.59(19) ?
C24 C25 C26 C21 . . -0.1(4) ?
C21 P C31 C32 . . 73.15(18) ?
C1 P C31 C32 . . -174.07(16) ?
Pd P C31 C32 . . -49.52(18) ?
C21 P C31 C36 . . -107.78(19) ?
C1 P C31 C36 . . 5.0(2) ?
Pd P C31 C36 . . 129.54(17) ?
C36 C31 C32 C33 . . 0.2(3) ?
P C31 C32 C33 . . 179.28(17) ?
C31 C32 C33 C34 . . -0.4(3) ?
C32 C33 C34 C35 . . 0.4(4) ?
C33 C34 C35 C36 . . -0.1(4) ?
C34 C35 C36 C31 . . -0.2(4) ?
C32 C31 C36 C35 . . 0.1(3) ?
P C31 C36 C35 . . -178.92(19) ?
